data_4037295
loop_
_publ_author_name
'Liu, Hui-Li'
'Xie, Ming-Sheng'
'Qu, Gui-Rong'
'Guo, Hai-Ming'

_publ_section_title
;
 Organocatalytic Enantioselective Allylic Etherification of
 Morita-Baylis-Hillman Carbonates and Silanols.
;
_journal_issue 20
_journal_name_full 'The Journal of organic chemistry'
_journal_page_first 10035
_journal_page_last 10042
_journal_paper_doi 10.1021/acs.joc.6b01931
_journal_volume 81
_journal_year 2016
_chemical_absolute_configuration unk
_chemical_formula_moiety 'C29 H25 Br O3 Si'
_chemical_formula_sum 'C29 H25 Br O3 Si'
_chemical_formula_weight 529.49
_space_group_IT_number 19
_space_group_name_Hall 'P 2ac 2ab'
_space_group_name_H-M_alt 'P 21 21 21'
_symmetry_cell_setting orthorhombic
_symmetry_space_group_name_Hall 'P 2ac 2ab'
_symmetry_space_group_name_H-M 'P 21 21 21'
_atom_sites_solution_hydrogens geom
_atom_sites_solution_primary direct
_atom_sites_solution_secondary difmap
_audit_creation_method SHELXL-97
_cell_angle_alpha 90.00
_cell_angle_beta 90.00
_cell_angle_gamma 90.00
_cell_formula_units_Z 4
_cell_length_a 10.545(2)
_cell_length_b 12.431(3)
_cell_length_c 19.567(4)
_cell_measurement_reflns_used 5674
_cell_measurement_temperature 296(2)
_cell_measurement_theta_max 20.71
_cell_measurement_theta_min 2.19
_cell_volume 2564.9(9)
_computing_cell_refinement 'Bruker SAINT'
_computing_data_collection 'Bruker APEX2'
_computing_data_reduction 'Bruker SAINT  A '
_computing_molecular_graphics 'Bruker SHELXTL'
_computing_publication_material 'Bruker SHELXTL'
_computing_structure_refinement 'SHELXL-97 (Sheldrick, 1997)'
_computing_structure_solution 'SHELXS-97 (Sheldrick, 1990)'
_diffrn_ambient_temperature 296(2)
_diffrn_measured_fraction_theta_full 1.000
_diffrn_measured_fraction_theta_max 1.000
_diffrn_measurement_device_type 'Bruker APEX-II CCD'
_diffrn_measurement_method '\f and \w scans'
_diffrn_radiation_monochromator graphite
_diffrn_radiation_source 'fine-focus sealed tube'
_diffrn_radiation_type MoK\a
_diffrn_radiation_wavelength 0.71073
_diffrn_reflns_av_R_equivalents 0.0353
_diffrn_reflns_av_sigmaI/netI 0.0518
_diffrn_reflns_limit_h_max 12
_diffrn_reflns_limit_h_min -12
_diffrn_reflns_limit_k_max 14
_diffrn_reflns_limit_k_min -14
_diffrn_reflns_limit_l_max 23
_diffrn_reflns_limit_l_min -21
_diffrn_reflns_number 18234
_diffrn_reflns_theta_full 25.00
_diffrn_reflns_theta_max 25.00
_diffrn_reflns_theta_min 1.94
_diffrn_standards_number 0
_exptl_absorpt_coefficient_mu 1.677
_exptl_absorpt_correction_T_max 0.6792
_exptl_absorpt_correction_T_min 0.5913
_exptl_absorpt_correction_type multi-scan
_exptl_absorpt_process_details sadabs
_exptl_crystal_colour COLOURLESS
_exptl_crystal_density_diffrn 1.371
_exptl_crystal_density_method 'not measured'
_exptl_crystal_description BLOCK
_exptl_crystal_F_000 1088
_exptl_crystal_size_max 0.35
_exptl_crystal_size_mid 0.30
_exptl_crystal_size_min 0.25
_refine_diff_density_max 0.237
_refine_diff_density_min -0.323
_refine_diff_density_rms 0.035
_refine_ls_abs_structure_details 'Flack H D (1983), Acta Cryst. A39, 876-881'
_refine_ls_abs_structure_Flack 0.006(7)
_refine_ls_extinction_method none
_refine_ls_goodness_of_fit_ref 1.033
_refine_ls_hydrogen_treatment constr
_refine_ls_matrix_type full
_refine_ls_number_parameters 307
_refine_ls_number_reflns 4510
_refine_ls_number_restraints 0
_refine_ls_restrained_S_all 1.033
_refine_ls_R_factor_all 0.0446
_refine_ls_R_factor_gt 0.0311
_refine_ls_shift/su_max 0.001
_refine_ls_shift/su_mean 0.000
_refine_ls_structure_factor_coef Fsqd
_refine_ls_weighting_details 'calc w=1/[\s^2^(Fo^2^)+(0.0000P)^2^+0.3113P] where P=(Fo^2^+2Fc^2^)/3'
_refine_ls_weighting_scheme calc
_refine_ls_wR_factor_gt 0.0645
_refine_ls_wR_factor_ref 0.0695
_reflns_number_gt 3749
_reflns_number_total 4510
_reflns_threshold_expression >2sigma(I)
_cod_data_source_file jo6b01931_si_003.cif
_cod_data_source_block t
_cod_depositor_comments
;
The following automatic conversions were performed:

data item '_chemical_absolute_configuration' value 'UNK' was changed
to 'unk' in accordance with the
/home/saulius/struct/COD-crude-data/automatic-downloads/DataCite-retrospective/ACS/depositions/lib/dictionaries/cif_core.dic
dictionary named 'cif_core.dic' version 2.4.2 last updated on
2011-04-26.

Automatic conversion script
Id: cif_fix_values 6909 2019-04-08 15:41:33Z antanas 
;
_cod_original_cell_volume 2565.1(9)
_cod_database_code 4037295

loop_
_symmetry_equiv_pos_as_xyz
'x, y, z'
'-x+1/2, -y, z+1/2'
'-x, y+1/2, -z+1/2'
'x+1/2, -y+1/2, -z'

loop_
_atom_site_label
_atom_site_type_symbol
_atom_site_fract_x
_atom_site_fract_y
_atom_site_fract_z
_atom_site_U_iso_or_equiv
_atom_site_adp_type
_atom_site_occupancy
_atom_site_symmetry_multiplicity
_atom_site_calc_flag
_atom_site_refinement_flags
Br1 Br 0.38072(3) -0.03266(3) 0.334771(19) 0.07198(13) Uani 1 1 d .
Si1 Si 0.51233(6) 0.06379(6) 0.57163(4) 0.04229(19) Uani 1 1 d .
O1 O 0.55236(16) 0.12969(14) 0.50191(8) 0.0432(4) Uani 1 1 d .
O2 O 0.7053(2) -0.0632(2) 0.34819(14) 0.0971(9) Uani 1 1 d .
O3 O 0.89648(18) -0.03595(19) 0.39087(11) 0.0699(6) Uani 1 1 d .
C1 C 0.6386(2) -0.0341(2) 0.59630(13) 0.0457(6) Uani 1 1 d .
C2 C 0.7279(2) -0.0075(2) 0.64597(15) 0.0545(8) Uani 1 1 d .
H2 H 0.7218 0.0583 0.6684 0.065 Uiso 1 1 calc R
C3 C 0.8252(3) -0.0767(3) 0.6626(2) 0.0661(9) Uani 1 1 d .
H3 H 0.8832 -0.0576 0.6963 0.079 Uiso 1 1 calc R
C4 C 0.8368(3) -0.1736(3) 0.62960(19) 0.0660(10) Uani 1 1 d .
H4 H 0.9030 -0.2200 0.6406 0.079 Uiso 1 1 calc R
C5 C 0.7511(3) -0.2017(3) 0.58071(17) 0.0684(9) Uani 1 1 d .
H5 H 0.7591 -0.2671 0.5580 0.082 Uiso 1 1 calc R
C6 C 0.6519(3) -0.1327(3) 0.56464(17) 0.0602(8) Uani 1 1 d .
H6 H 0.5930 -0.1534 0.5318 0.072 Uiso 1 1 calc R
C7 C 0.4929(2) 0.1717(2) 0.63606(13) 0.0473(7) Uani 1 1 d .
C8 C 0.3897(3) 0.1736(3) 0.67965(15) 0.0628(8) Uani 1 1 d .
H8 H 0.3305 0.1182 0.6775 0.075 Uiso 1 1 calc R
C9 C 0.3724(4) 0.2550(3) 0.72600(18) 0.0851(12) Uani 1 1 d .
H9 H 0.3012 0.2551 0.7540 0.102 Uiso 1 1 calc R
C10 C 0.4583(4) 0.3347(4) 0.73096(19) 0.0888(13) Uani 1 1 d .
H10 H 0.4471 0.3888 0.7632 0.107 Uiso 1 1 calc R
C11 C 0.5621(3) 0.3367(3) 0.6889(2) 0.0799(11) Uani 1 1 d .
H11 H 0.6207 0.3924 0.6922 0.096 Uiso 1 1 calc R
C12 C 0.5789(3) 0.2557(3) 0.64177(17) 0.0645(9) Uani 1 1 d .
H12 H 0.6493 0.2574 0.6132 0.077 Uiso 1 1 calc R
C13 C 0.3577(2) -0.0041(2) 0.55663(14) 0.0491(7) Uani 1 1 d .
C14 C 0.2738(2) 0.0384(3) 0.50876(15) 0.0579(8) Uani 1 1 d .
H14 H 0.2986 0.0976 0.4829 0.070 Uiso 1 1 calc R
C15 C 0.1550(3) -0.0052(3) 0.49873(19) 0.0775(11) Uani 1 1 d .
H15 H 0.1014 0.0233 0.4656 0.093 Uiso 1 1 calc R
C16 C 0.1170(3) -0.0893(4) 0.5372(2) 0.0909(13) Uani 1 1 d .
H16 H 0.0357 -0.1167 0.5315 0.109 Uiso 1 1 calc R
C17 C 0.1964(4) -0.1352(4) 0.5847(2) 0.0900(13) Uani 1 1 d .
H17 H 0.1698 -0.1943 0.6100 0.108 Uiso 1 1 calc R
C18 C 0.3157(3) -0.0928(3) 0.59440(17) 0.0748(10) Uani 1 1 d .
H18 H 0.3693 -0.1236 0.6267 0.090 Uiso 1 1 calc R
C19 C 0.5857(2) 0.0778(2) 0.43957(13) 0.0377(6) Uani 1 1 d .
H19 H 0.5467 0.0062 0.4382 0.045 Uiso 1 1 calc R
C20 C 0.5325(2) 0.1458(2) 0.38198(13) 0.0399(6) Uani 1 1 d .
C21 C 0.5689(3) 0.2529(2) 0.37806(16) 0.0546(8) Uani 1 1 d .
H21 H 0.6262 0.2795 0.4100 0.066 Uiso 1 1 calc R
C22 C 0.5232(3) 0.3207(3) 0.3288(2) 0.0725(9) Uani 1 1 d .
H22 H 0.5490 0.3922 0.3275 0.087 Uiso 1 1 calc R
C23 C 0.4386(3) 0.2820(3) 0.28097(18) 0.0742(11) Uani 1 1 d .
H23 H 0.4072 0.3275 0.2472 0.089 Uiso 1 1 calc R
C24 C 0.4010(3) 0.1772(3) 0.28319(16) 0.0646(9) Uani 1 1 d .
H24 H 0.3448 0.1509 0.2506 0.078 Uiso 1 1 calc R
C25 C 0.4462(2) 0.1101(2) 0.33385(15) 0.0495(7) Uani 1 1 d .
C26 C 0.7284(2) 0.0663(2) 0.43472(14) 0.0428(6) Uani 1 1 d .
C27 C 0.8078(3) 0.1252(3) 0.47035(16) 0.0603(8) Uani 1 1 d .
H27A H 0.8948 0.1151 0.4656 0.072 Uiso 1 1 calc R
H27B H 0.7772 0.1772 0.5003 0.072 Uiso 1 1 calc R
C28 C 0.7732(3) -0.0168(3) 0.38675(15) 0.0511(7) Uani 1 1 d .
C29 C 0.9469(3) -0.1159(3) 0.3444(2) 0.0944(13) Uani 1 1 d .
H29A H 1.0365 -0.1235 0.3518 0.142 Uiso 1 1 calc R
H29B H 0.9319 -0.0936 0.2981 0.142 Uiso 1 1 calc R
H29C H 0.9058 -0.1836 0.3524 0.142 Uiso 1 1 calc R

loop_
_atom_site_aniso_label
_atom_site_aniso_U_11
_atom_site_aniso_U_22
_atom_site_aniso_U_33
_atom_site_aniso_U_23
_atom_site_aniso_U_13
_atom_site_aniso_U_12
Br1 0.06902(19) 0.0738(2) 0.0731(2) -0.0227(2) -0.01074(19) -0.00721(17)
Si1 0.0383(3) 0.0558(5) 0.0328(4) 0.0028(3) 0.0016(3) 0.0022(3)
O1 0.0481(10) 0.0511(11) 0.0305(10) 0.0010(9) 0.0055(8) 0.0057(8)
O2 0.0658(14) 0.118(2) 0.108(2) -0.0663(18) -0.0144(14) 0.0217(13)
O3 0.0503(11) 0.0818(15) 0.0777(15) -0.0199(13) 0.0047(10) 0.0196(12)
C1 0.0453(14) 0.0540(17) 0.0379(15) 0.0132(14) 0.0055(12) -0.0017(14)
C2 0.0477(14) 0.0578(19) 0.0581(19) 0.0071(15) -0.0064(14) -0.0032(13)
C3 0.0460(15) 0.069(2) 0.083(2) 0.020(2) -0.0129(17) -0.0075(14)
C4 0.0452(16) 0.064(2) 0.089(3) 0.032(2) 0.0060(17) 0.0051(14)
C5 0.079(2) 0.055(2) 0.071(2) 0.0048(18) 0.005(2) 0.0165(17)
C6 0.0648(19) 0.0592(19) 0.0566(19) 0.0017(17) -0.0062(16) 0.0036(15)
C7 0.0423(14) 0.0676(19) 0.0319(15) 0.0002(13) -0.0007(12) 0.0143(13)
C8 0.0605(18) 0.085(2) 0.0432(19) -0.0005(16) 0.0082(16) 0.0119(17)
C9 0.087(3) 0.114(3) 0.054(2) -0.011(2) 0.019(2) 0.030(3)
C10 0.100(3) 0.111(3) 0.055(2) -0.035(2) -0.016(2) 0.052(3)
C11 0.072(2) 0.076(3) 0.091(3) -0.032(2) -0.020(2) 0.0173(18)
C12 0.0526(17) 0.078(2) 0.063(2) -0.0178(18) 0.0046(15) 0.0079(15)
C13 0.0435(14) 0.066(2) 0.0373(15) -0.0012(14) 0.0057(12) -0.0002(13)
C14 0.0419(15) 0.075(2) 0.0571(19) -0.0028(18) 0.0001(13) 0.0097(15)
C15 0.0396(17) 0.116(3) 0.077(3) -0.013(2) -0.0055(16) 0.0077(18)
C16 0.0473(18) 0.153(4) 0.072(3) -0.028(3) 0.013(2) -0.030(2)
C17 0.084(3) 0.114(3) 0.072(3) 0.005(2) 0.011(2) -0.047(2)
C18 0.070(2) 0.101(3) 0.053(2) 0.013(2) -0.0039(17) -0.025(2)
C19 0.0430(13) 0.0391(14) 0.0310(14) 0.0012(12) 0.0022(11) 0.0008(10)
C20 0.0361(13) 0.0487(17) 0.0348(15) 0.0035(12) 0.0060(11) 0.0040(11)
C21 0.0540(16) 0.056(2) 0.0534(19) 0.0108(16) -0.0030(14) -0.0030(14)
C22 0.070(2) 0.065(2) 0.082(2) 0.033(2) 0.009(2) 0.0063(16)
C23 0.062(2) 0.101(3) 0.060(2) 0.038(2) 0.0074(18) 0.023(2)
C24 0.0487(17) 0.105(3) 0.0403(18) 0.0079(18) -0.0009(14) 0.0118(18)
C25 0.0428(13) 0.0693(19) 0.0364(15) -0.0007(16) 0.0075(14) 0.0070(13)
C26 0.0456(13) 0.0466(16) 0.0361(15) 0.0012(13) 0.0005(12) 0.0045(12)
C27 0.0470(17) 0.067(2) 0.067(2) -0.0132(18) 0.0049(15) 0.0028(15)
C28 0.0485(16) 0.0563(19) 0.0484(18) -0.0035(16) -0.0038(14) 0.0090(14)
C29 0.079(2) 0.089(3) 0.115(3) -0.023(3) 0.014(3) 0.034(2)

loop_
_atom_type_symbol
_atom_type_description
_atom_type_scat_dispersion_real
_atom_type_scat_dispersion_imag
_atom_type_scat_source
C C 0.0033 0.0016 'International Tables Vol C Tables 4.2.6.8 and 6.1.1.4'
H H 0.0000 0.0000 'International Tables Vol C Tables 4.2.6.8 and 6.1.1.4'
O O 0.0106 0.0060 'International Tables Vol C Tables 4.2.6.8 and 6.1.1.4'
Si Si 0.0817 0.0704 'International Tables Vol C Tables 4.2.6.8 and 6.1.1.4'
Br Br -0.2901 2.4595 'International Tables Vol C Tables 4.2.6.8 and 6.1.1.4'

loop_
_geom_angle_atom_site_label_1
_geom_angle_atom_site_label_2
_geom_angle_atom_site_label_3
_geom_angle
O1 Si1 C7 103.41(11)
O1 Si1 C13 108.67(11)
C7 Si1 C13 109.84(12)
O1 Si1 C1 110.83(10)
C7 Si1 C1 112.01(12)
C13 Si1 C1 111.73(13)
C19 O1 Si1 123.19(16)
C28 O3 C29 116.5(3)
C6 C1 C2 117.1(3)
C6 C1 Si1 122.3(2)
C2 C1 Si1 120.5(2)
C3 C2 C1 121.3(3)
C3 C2 H2 119.3
C1 C2 H2 119.3
C4 C3 C2 120.3(3)
C4 C3 H3 119.9
C2 C3 H3 119.9
C5 C4 C3 119.8(3)
C5 C4 H4 120.1
C3 C4 H4 120.1
C4 C5 C6 120.0(3)
C4 C5 H5 120.0
C6 C5 H5 120.0
C1 C6 C5 121.5(3)
C1 C6 H6 119.2
C5 C6 H6 119.2
C8 C7 C12 116.9(3)
C8 C7 Si1 121.3(2)
C12 C7 Si1 121.9(2)
C9 C8 C7 121.7(3)
C9 C8 H8 119.2
C7 C8 H8 119.2
C10 C9 C8 120.1(4)
C10 C9 H9 120.0
C8 C9 H9 120.0
C9 C10 C11 120.6(4)
C9 C10 H10 119.7
C11 C10 H10 119.7
C10 C11 C12 119.4(4)
C10 C11 H11 120.3
C12 C11 H11 120.3
C11 C12 C7 121.3(3)
C11 C12 H12 119.3
C7 C12 H12 119.3
C14 C13 C18 116.9(3)
C14 C13 Si1 119.4(2)
C18 C13 Si1 123.5(2)
C15 C14 C13 121.6(3)
C15 C14 H14 119.2
C13 C14 H14 119.2
C16 C15 C14 119.7(3)
C16 C15 H15 120.2
C14 C15 H15 120.2
C15 C16 C17 121.2(3)
C15 C16 H16 119.4
C17 C16 H16 119.4
C16 C17 C18 119.4(4)
C16 C17 H17 120.3
C18 C17 H17 120.3
C17 C18 C13 121.2(4)
C17 C18 H18 119.4
C13 C18 H18 119.4
O1 C19 C26 110.0(2)
O1 C19 C20 107.00(19)
C26 C19 C20 111.9(2)
O1 C19 H19 109.3
C26 C19 H19 109.3
C20 C19 H19 109.3
C25 C20 C21 116.9(3)
C25 C20 C19 124.8(2)
C21 C20 C19 118.3(2)
C22 C21 C20 122.2(3)
C22 C21 H21 118.9
C20 C21 H21 118.9
C21 C22 C23 119.4(3)
C21 C22 H22 120.3
C23 C22 H22 120.3
C24 C23 C22 120.0(3)
C24 C23 H23 120.0
C22 C23 H23 120.0
C23 C24 C25 120.0(3)
C23 C24 H24 120.0
C25 C24 H24 120.0
C24 C25 C20 121.5(3)
C24 C25 Br1 116.4(2)
C20 C25 Br1 122.1(2)
C27 C26 C28 121.7(2)
C27 C26 C19 123.2(3)
C28 C26 C19 115.1(2)
C26 C27 H27A 120.0
C26 C27 H27B 120.0
H27A C27 H27B 120.0
O2 C28 O3 122.8(3)
O2 C28 C26 123.5(2)
O3 C28 C26 113.7(3)
O3 C29 H29A 109.5
O3 C29 H29B 109.5
H29A C29 H29B 109.5
O3 C29 H29C 109.5
H29A C29 H29C 109.5
H29B C29 H29C 109.5

loop_
_geom_bond_atom_site_label_1
_geom_bond_atom_site_label_2
_geom_bond_distance
Br1 C25 1.904(3)
Si1 O1 1.6463(19)
Si1 C7 1.852(3)
Si1 C13 1.859(3)
Si1 C1 1.868(3)
O1 C19 1.424(3)
O2 C28 1.189(3)
O3 C28 1.324(3)
O3 C29 1.449(4)
C1 C6 1.380(4)
C1 C2 1.393(4)
C2 C3 1.377(4)
C2 H2 0.9300
C3 C4 1.372(5)
C3 H3 0.9300
C4 C5 1.361(4)
C4 H4 0.9300
C5 C6 1.389(4)
C5 H5 0.9300
C6 H6 0.9300
C7 C8 1.383(4)
C7 C12 1.387(4)
C8 C9 1.371(5)
C8 H8 0.9300
C9 C10 1.346(6)
C9 H9 0.9300
C10 C11 1.369(6)
C10 H10 0.9300
C11 C12 1.378(4)
C11 H11 0.9300
C12 H12 0.9300
C13 C14 1.393(4)
C13 C18 1.399(4)
C14 C15 1.379(4)
C14 H14 0.9300
C15 C16 1.349(5)
C15 H15 0.9300
C16 C17 1.375(5)
C16 H16 0.9300
C17 C18 1.377(5)
C17 H17 0.9300
C18 H18 0.9300
C19 C26 1.515(3)
C19 C20 1.517(3)
C19 H19 0.9800
C20 C25 1.383(4)
C20 C21 1.388(4)
C21 C22 1.369(4)
C21 H21 0.9300
C22 C23 1.379(5)
C22 H22 0.9300
C23 C24 1.363(5)
C23 H23 0.9300
C24 C25 1.380(4)
C24 H24 0.9300
C26 C27 1.313(4)
C26 C28 1.473(4)
C27 H27A 0.9300
C27 H27B 0.9300
C29 H29A 0.9600
C29 H29B 0.9600
C29 H29C 0.9600

loop_
_geom_torsion_atom_site_label_1
_geom_torsion_atom_site_label_2
_geom_torsion_atom_site_label_3
_geom_torsion_atom_site_label_4
_geom_torsion
C7 Si1 O1 C19 175.54(17)
C13 Si1 O1 C19 -67.79(19)
C1 Si1 O1 C19 55.3(2)
O1 Si1 C1 C6 -79.3(2)
C7 Si1 C1 C6 165.7(2)
C13 Si1 C1 C6 42.0(3)
O1 Si1 C1 C2 97.6(2)
C7 Si1 C1 C2 -17.4(2)
C13 Si1 C1 C2 -141.1(2)
C6 C1 C2 C3 0.1(4)
Si1 C1 C2 C3 -177.0(2)
C1 C2 C3 C4 0.7(5)
C2 C3 C4 C5 -0.6(5)
C3 C4 C5 C6 -0.4(5)
C2 C1 C6 C5 -1.1(4)
Si1 C1 C6 C5 175.9(2)
C4 C5 C6 C1 1.3(5)
O1 Si1 C7 C8 134.6(2)
C13 Si1 C7 C8 18.8(3)
C1 Si1 C7 C8 -106.0(2)
O1 Si1 C7 C12 -43.6(3)
C13 Si1 C7 C12 -159.5(2)
C1 Si1 C7 C12 75.7(3)
C12 C7 C8 C9 0.5(4)
Si1 C7 C8 C9 -177.9(3)
C7 C8 C9 C10 -1.4(5)
C8 C9 C10 C11 1.5(6)
C9 C10 C11 C12 -0.7(6)
C10 C11 C12 C7 -0.2(5)
C8 C7 C12 C11 0.3(4)
Si1 C7 C12 C11 178.6(2)
O1 Si1 C13 C14 -26.2(2)
C7 Si1 C13 C14 86.2(2)
C1 Si1 C13 C14 -148.8(2)
O1 Si1 C13 C18 158.4(2)
C7 Si1 C13 C18 -89.2(3)
C1 Si1 C13 C18 35.8(3)
C18 C13 C14 C15 -0.3(4)
Si1 C13 C14 C15 -176.0(2)
C13 C14 C15 C16 1.7(5)
C14 C15 C16 C17 -2.4(6)
C15 C16 C17 C18 1.7(6)
C16 C17 C18 C13 -0.3(6)
C14 C13 C18 C17 -0.4(5)
Si1 C13 C18 C17 175.1(3)
Si1 O1 C19 C26 -95.3(2)
Si1 O1 C19 C20 142.90(17)
O1 C19 C20 C25 -120.6(3)
C26 C19 C20 C25 118.9(3)
O1 C19 C20 C21 57.1(3)
C26 C19 C20 C21 -63.5(3)
C25 C20 C21 C22 -0.6(4)
C19 C20 C21 C22 -178.5(3)
C20 C21 C22 C23 -0.2(5)
C21 C22 C23 C24 0.1(5)
C22 C23 C24 C25 0.9(5)
C23 C24 C25 C20 -1.8(4)
C23 C24 C25 Br1 176.9(2)
C21 C20 C25 C24 1.7(4)
C19 C20 C25 C24 179.3(2)
C21 C20 C25 Br1 -177.0(2)
C19 C20 C25 Br1 0.6(3)
O1 C19 C26 C27 -20.3(4)
C20 C19 C26 C27 98.5(3)
O1 C19 C26 C28 159.6(2)
C20 C19 C26 C28 -81.6(3)
C29 O3 C28 O2 1.4(5)
C29 O3 C28 C26 -179.2(3)
C27 C26 C28 O2 -171.3(3)
C19 C26 C28 O2 8.8(4)
C27 C26 C28 O3 9.3(4)
C19 C26 C28 O3 -170.6(2)
